data_7222269
loop_
_publ_author_name
'Li, Xiu-Yuan'
'Liu, Meng'
'Yue, Ke-Fen'
'Wu, Ya-Pan'
'He, Tian'
'Yan, Ni'
'Wang, Yao-Yu'

_publ_section_title
;
 A series of reaction-controlled coordination polymers constructed from
 bis(imidazole) and tetrafluoroterephthalic acid ligands: syntheses,
 structural diversities, properties
;
_journal_issue 43
_journal_name_full CrystEngComm
_journal_page_first 8273
_journal_paper_doi 10.1039/C5CE01423A
_journal_volume 17
_journal_year 2015
_chemical_formula_sum 'C21 H22 Cd F4 N4 O5'
_chemical_formula_weight 598.83
_chemical_name_systematic
; 
 ? 
;
_space_group_IT_number 14
_symmetry_cell_setting monoclinic
_symmetry_space_group_name_Hall '-P 2yn'
_symmetry_space_group_name_H-M 'P 1 21/n 1'
_atom_sites_solution_hydrogens geom
_atom_sites_solution_primary direct
_atom_sites_solution_secondary difmap
_audit_creation_method SHELXL-97
_audit_update_record
;
2015-06-25 deposited with the CCDC.
2015-09-21 downloaded from the CCDC.
;
_cell_angle_alpha 90.00
_cell_angle_beta 111.342(3)
_cell_angle_gamma 90.00
_cell_formula_units_Z 4
_cell_length_a 11.045(2)
_cell_length_b 16.273(3)
_cell_length_c 14.238(3)
_cell_measurement_reflns_used 1151
_cell_measurement_temperature 296(2)
_cell_measurement_theta_max 19.22
_cell_measurement_theta_min 2.50
_cell_volume 2383.6(8)
_computing_structure_refinement 'SHELXL-97 (Sheldrick, 1997)'
_computing_structure_solution 'SHELXS-97 (Sheldrick, 1990)'
_diffrn_ambient_temperature 296(2)
_diffrn_measured_fraction_theta_full 0.999
_diffrn_measured_fraction_theta_max 0.999
_diffrn_measurement_device_type 'Bruker SMART APEX II CCD area-detector'
_diffrn_measurement_method '\f and \w scans'
_diffrn_radiation_monochromator graphite
_diffrn_radiation_source 'fine-focus sealed tube'
_diffrn_radiation_type MoK\a
_diffrn_radiation_wavelength 0.71073
_diffrn_reflns_av_R_equivalents 0.0974
_diffrn_reflns_av_sigmaI/netI 0.1175
_diffrn_reflns_limit_h_max 13
_diffrn_reflns_limit_h_min -5
_diffrn_reflns_limit_k_max 19
_diffrn_reflns_limit_k_min -19
_diffrn_reflns_limit_l_max 15
_diffrn_reflns_limit_l_min -16
_diffrn_reflns_number 11510
_diffrn_reflns_theta_full 25.05
_diffrn_reflns_theta_max 25.05
_diffrn_reflns_theta_min 1.98
_exptl_absorpt_coefficient_mu 0.987
_exptl_absorpt_correction_T_max 0.8907
_exptl_absorpt_correction_T_min 0.6994
_exptl_absorpt_correction_type multi-scan
_exptl_absorpt_process_details SADABS
_exptl_crystal_colour colorless
_exptl_crystal_density_diffrn 1.669
_exptl_crystal_density_method 'not measured'
_exptl_crystal_description block
_exptl_crystal_F_000 1200
_exptl_crystal_size_max 0.39
_exptl_crystal_size_mid 0.28
_exptl_crystal_size_min 0.12
_refine_diff_density_max 1.817
_refine_diff_density_min -1.281
_refine_diff_density_rms 0.145
_refine_ls_extinction_method none
_refine_ls_goodness_of_fit_ref 1.025
_refine_ls_hydrogen_treatment mixed
_refine_ls_matrix_type full
_refine_ls_number_parameters 322
_refine_ls_number_reflns 4212
_refine_ls_number_restraints 647
_refine_ls_restrained_S_all 0.975
_refine_ls_R_factor_all 0.1287
_refine_ls_R_factor_gt 0.0747
_refine_ls_shift/su_max 0.001
_refine_ls_shift/su_mean 0.000
_refine_ls_structure_factor_coef Fsqd
_refine_ls_weighting_details 'calc w=1/[\s^2^(Fo^2^)+(0.0937P)^2^+0.8505P] where P=(Fo^2^+2Fc^2^)/3'
_refine_ls_weighting_scheme calc
_refine_ls_wR_factor_gt 0.1684
_refine_ls_wR_factor_ref 0.1967
_reflns_number_gt 2621
_reflns_number_total 4212
_reflns_threshold_expression >2sigma(I)
_cod_data_source_file c5ce01423a2.cif
_cod_data_source_block 7
_cod_depositor_comments 'Adding full bibliography for 7222263--7222269.cif.'
_cod_original_cell_volume 2383.5(9)
_cod_original_sg_symbol_H-M P2(1)/n
_cod_database_code 7222269

loop_
_symmetry_equiv_pos_as_xyz
'x, y, z'
'-x+1/2, y+1/2, -z+1/2'
'-x, -y, -z'
'x-1/2, -y-1/2, z-1/2'

loop_
_atom_site_label
_atom_site_type_symbol
_atom_site_fract_x
_atom_site_fract_y
_atom_site_fract_z
_atom_site_U_iso_or_equiv
_atom_site_adp_type
_atom_site_occupancy
_atom_site_symmetry_multiplicity
_atom_site_calc_flag
_atom_site_refinement_flags
Cd1 Cd 0.85041(6) 0.10914(4) 0.58890(5) 0.0303(2) Uani 1 1 d .
N1 N 0.0379(7) 0.1064(5) -0.2742(5) 0.0436(19) Uani 1 1 d .
N2 N 0.1726(10) 0.1033(7) -0.1187(7) 0.081(3) Uani 1 1 d .
N3 N 0.6745(8) 0.1165(5) 0.4464(6) 0.046(2) Uani 1 1 d .
N4 N 0.5328(7) 0.1210(5) 0.2869(6) 0.0405(19) Uani 1 1 d U
O1 O 0.9948(7) 0.1098(4) 0.4845(5) 0.0497(17) Uani 1 1 d .
O2 O 0.9250(6) 0.2291(4) 0.5186(5) 0.0452(17) Uani 1 1 d .
O3 O 0.7103(9) 0.0877(5) 0.6945(6) 0.074(3) Uani 1 1 d .
O4 O 0.7675(7) 0.2122(5) 0.6683(5) 0.0542(19) Uani 1 1 d .
O5 O 0.8402(7) -0.0328(4) 0.5843(6) 0.0509(18) Uani 1 1 d D
H1W H 0.894(8) -0.055(7) 0.565(8) 0.076 Uiso 1 1 d D
F1 F 0.8850(6) 0.1656(5) 0.2623(4) 0.081(2) Uani 1 1 d .
F2 F 0.9941(7) 0.2325(5) 0.1408(4) 0.086(2) Uani 1 1 d .
F3 F 1.3038(7) 0.3640(4) 0.4194(4) 0.078(2) Uani 1 1 d .
F4 F 1.1946(6) 0.2963(4) 0.5405(4) 0.072(2) Uani 1 1 d .
C1 C -0.0102(11) 0.0057(7) -0.1617(8) 0.062(3) Uani 1 1 d U
H1A H -0.0897 -0.0026 -0.2182 0.093 Uiso 1 1 calc R
H1B H -0.0299 0.0210 -0.1037 0.093 Uiso 1 1 calc R
H1C H 0.0395 -0.0442 -0.1478 0.093 Uiso 1 1 calc R
C2 C 0.0658(11) 0.0719(7) -0.1854(8) 0.056(2) Uani 1 1 d U
C3 C 0.1364(11) 0.1650(7) -0.2638(8) 0.059(2) Uani 1 1 d U
H3 H 0.1428 0.1988 -0.3145 0.071 Uiso 1 1 calc R
C4 C 0.2183(12) 0.1630(7) -0.1686(8) 0.065(2) Uani 1 1 d U
H4 H 0.2922 0.1952 -0.1403 0.078 Uiso 1 1 calc R
C5 C 0.2235(11) 0.0960(7) -0.0058(9) 0.0695(19) Uani 1 1 d DU
H5A H 0.1563 0.0749 0.0165 0.083 Uiso 1 1 calc R
H5B H 0.2506 0.1494 0.0249 0.083 Uiso 1 1 calc R
C6 C 0.3378(11) 0.0378(7) 0.0240(7) 0.0695(19) Uani 1 1 d DU
H6A H 0.3986 0.0542 -0.0074 0.083 Uiso 1 1 calc R
H6B H 0.3086 -0.0177 0.0026 0.083 Uiso 1 1 calc R
C7 C 0.4033(11) 0.0418(6) 0.1398(7) 0.0672(17) Uani 1 1 d DU
H7A H 0.3360 0.0414 0.1685 0.081 Uiso 1 1 calc R
H7B H 0.4551 -0.0075 0.1629 0.081 Uiso 1 1 calc R
C8 C 0.4891(11) 0.1153(6) 0.1801(8) 0.0591(16) Uani 1 1 d DU
H8A H 0.5638 0.1119 0.1598 0.071 Uiso 1 1 calc R
H8B H 0.4413 0.1648 0.1506 0.071 Uiso 1 1 calc R
C9 C 0.4996(11) 0.1795(7) 0.3386(8) 0.0587(17) Uani 1 1 d U
H9 H 0.4328 0.2174 0.3114 0.070 Uiso 1 1 calc R
C10 C 0.5769(10) 0.1752(7) 0.4354(8) 0.0546(16) Uani 1 1 d U
H10 H 0.5678 0.2062 0.4873 0.066 Uiso 1 1 calc R
C11 C 0.6476(11) 0.0879(7) 0.3522(8) 0.0543(16) Uani 1 1 d U
C12 C 0.7227(11) 0.0218(7) 0.3271(8) 0.063(2) Uani 1 1 d U
H12A H 0.8024 0.0130 0.3832 0.095 Uiso 1 1 calc R
H12B H 0.7418 0.0375 0.2690 0.095 Uiso 1 1 calc R
H12C H 0.6726 -0.0280 0.3129 0.095 Uiso 1 1 calc R
C13 C 0.9820(10) 0.1865(7) 0.4756(7) 0.0446(15) Uani 1 1 d U
C14 C 1.0394(10) 0.2275(6) 0.4061(7) 0.0448(16) Uani 1 1 d U
C15 C 0.9917(10) 0.2134(7) 0.3022(7) 0.0496(16) Uani 1 1 d U
C16 C 1.0451(10) 0.2502(6) 0.2409(7) 0.0490(17) Uani 1 1 d U
C17 C 1.1498(10) 0.3018(6) 0.2760(7) 0.0450(17) Uani 1 1 d U
C18 C 1.1961(9) 0.3151(6) 0.3752(7) 0.0422(17) Uani 1 1 d U
C19 C 1.1426(10) 0.2795(6) 0.4418(7) 0.0454(16) Uani 1 1 d U
C20 C 0.7142(10) 0.1623(7) 0.7061(7) 0.0490(19) Uani 1 1 d U
C21 C 0.7223(11) -0.0763(7) 0.5660(9) 0.063(3) Uani 1 1 d U
H21A H 0.7288 -0.1078 0.6246 0.095 Uiso 1 1 calc R
H21B H 0.7068 -0.1126 0.5096 0.095 Uiso 1 1 calc R
H21C H 0.6517 -0.0380 0.5512 0.095 Uiso 1 1 calc R

loop_
_atom_site_aniso_label
_atom_site_aniso_U_11
_atom_site_aniso_U_22
_atom_site_aniso_U_33
_atom_site_aniso_U_23
_atom_site_aniso_U_13
_atom_site_aniso_U_12
Cd1 0.0296(4) 0.0397(4) 0.0248(3) 0.0002(3) 0.0137(3) 0.0005(3)
N1 0.036(4) 0.057(5) 0.030(4) 0.003(4) 0.004(4) 0.007(4)
N2 0.073(7) 0.110(9) 0.043(6) 0.002(6) 0.002(5) -0.041(7)
N3 0.045(5) 0.060(6) 0.034(4) 0.005(4) 0.016(4) 0.014(4)
N4 0.042(2) 0.040(2) 0.039(2) 0.0006(9) 0.0130(11) 0.0007(9)
O1 0.062(4) 0.050(4) 0.051(4) 0.011(4) 0.037(4) 0.005(4)
O2 0.047(4) 0.054(4) 0.041(4) 0.002(3) 0.024(3) 0.006(3)
O3 0.109(7) 0.063(6) 0.074(6) -0.016(4) 0.062(6) 0.001(5)
O4 0.055(4) 0.076(5) 0.042(4) -0.014(4) 0.030(4) -0.009(4)
O5 0.048(4) 0.044(4) 0.068(5) -0.007(4) 0.030(4) -0.005(3)
F1 0.074(4) 0.136(6) 0.038(3) -0.009(4) 0.027(3) -0.057(5)
F2 0.085(5) 0.146(7) 0.027(3) -0.001(4) 0.022(3) -0.042(5)
F3 0.086(5) 0.107(6) 0.047(4) 0.002(4) 0.031(4) -0.039(4)
F4 0.083(5) 0.100(5) 0.040(4) -0.011(3) 0.031(4) -0.036(4)
C1 0.071(5) 0.071(5) 0.047(5) 0.013(4) 0.024(4) -0.010(5)
C2 0.060(4) 0.063(4) 0.046(3) 0.004(3) 0.020(3) -0.008(3)
C3 0.060(4) 0.066(4) 0.051(3) 0.007(3) 0.020(3) -0.011(3)
C4 0.065(4) 0.069(4) 0.054(4) 0.003(3) 0.014(3) -0.016(4)
C5 0.066(3) 0.071(3) 0.061(3) 0.006(3) 0.010(3) -0.010(3)
C6 0.071(3) 0.071(3) 0.058(3) 0.002(3) 0.013(3) -0.007(3)
C7 0.0673(19) 0.0674(19) 0.0660(19) 0.0008(9) 0.0231(10) -0.0009(9)
C8 0.062(3) 0.065(3) 0.048(3) 0.008(3) 0.018(3) -0.008(3)
C9 0.059(3) 0.063(3) 0.052(3) 0.007(3) 0.018(3) 0.000(3)
C10 0.055(3) 0.062(3) 0.048(3) 0.004(3) 0.020(3) -0.002(3)
C11 0.056(3) 0.060(3) 0.047(3) 0.004(3) 0.019(3) -0.002(3)
C12 0.065(4) 0.069(4) 0.052(4) 0.000(4) 0.016(4) 0.003(4)
C13 0.049(3) 0.056(3) 0.037(3) 0.005(3) 0.026(3) 0.001(3)
C14 0.050(3) 0.056(3) 0.038(3) 0.005(3) 0.027(3) 0.002(3)
C15 0.050(3) 0.060(3) 0.043(3) 0.007(3) 0.022(3) -0.004(3)
C16 0.053(3) 0.061(3) 0.039(3) 0.007(3) 0.024(3) -0.003(3)
C17 0.048(4) 0.055(4) 0.041(3) 0.006(3) 0.027(3) -0.001(3)
C18 0.045(3) 0.051(4) 0.040(3) 0.007(3) 0.027(3) -0.003(3)
C19 0.052(3) 0.055(3) 0.037(3) 0.009(3) 0.025(3) -0.006(3)
C20 0.049(4) 0.062(4) 0.041(4) -0.003(4) 0.021(3) 0.006(4)
C21 0.058(5) 0.062(5) 0.072(5) -0.003(5) 0.025(5) -0.002(5)

loop_
_atom_type_symbol
_atom_type_description
_atom_type_scat_dispersion_real
_atom_type_scat_dispersion_imag
_atom_type_scat_source
C C 0.0033 0.0016 'International Tables Vol C Tables 4.2.6.8 and 6.1.1.4'
H H 0.0000 0.0000 'International Tables Vol C Tables 4.2.6.8 and 6.1.1.4'
N N 0.0061 0.0033 'International Tables Vol C Tables 4.2.6.8 and 6.1.1.4'
O O 0.0106 0.0060 'International Tables Vol C Tables 4.2.6.8 and 6.1.1.4'
Cd Cd -0.8075 1.2024 'International Tables Vol C Tables 4.2.6.8 and 6.1.1.4'
F F 0.0171 0.0103 'International Tables Vol C Tables 4.2.6.8 and 6.1.1.4'

loop_
_geom_angle_atom_site_label_1
_geom_angle_atom_site_label_2
_geom_angle_atom_site_label_3
_geom_angle
_geom_angle_site_symmetry_1
_geom_angle_site_symmetry_3
N3 Cd1 N1 175.2(3) . 1_656
N3 Cd1 O5 90.6(3) . .
N1 Cd1 O5 91.4(3) 1_656 .
N3 Cd1 O4 92.0(3) . .
N1 Cd1 O4 89.7(3) 1_656 .
O5 Cd1 O4 133.9(2) . .
N3 Cd1 O2 84.1(3) . .
N1 Cd1 O2 91.6(3) 1_656 .
O5 Cd1 O2 143.0(2) . .
O4 Cd1 O2 83.0(2) . .
N3 Cd1 O3 91.7(3) . .
N1 Cd1 O3 92.9(3) 1_656 .
O5 Cd1 O3 81.1(2) . .
O4 Cd1 O3 52.8(2) . .
O2 Cd1 O3 135.5(2) . .
N3 Cd1 O1 89.5(2) . .
N1 Cd1 O1 86.1(3) 1_656 .
O5 Cd1 O1 91.3(2) . .
O4 Cd1 O1 134.8(2) . .
O2 Cd1 O1 52.2(2) . .
O3 Cd1 O1 172.3(2) . .
C2 N1 C3 106.6(8) . .
C2 N1 Cd1 131.0(7) . 1_454
C3 N1 Cd1 120.3(6) . 1_454
C2 N2 C4 107.3(9) . .
C2 N2 C5 128.9(10) . .
C4 N2 C5 122.3(9) . .
C11 N3 C10 104.0(8) . .
C11 N3 Cd1 133.4(7) . .
C10 N3 Cd1 120.9(6) . .
C9 N4 C11 106.1(9) . .
C9 N4 C8 125.6(9) . .
C11 N4 C8 124.4(9) . .
C13 O1 Cd1 89.6(5) . .
C13 O2 Cd1 93.7(6) . .
C20 O3 Cd1 86.8(6) . .
C20 O4 Cd1 94.1(6) . .
C21 O5 Cd1 122.4(6) . .
C21 O5 H1W 116(9) . .
Cd1 O5 H1W 115(9) . .
C2 C1 H1A 109.5 . .
C2 C1 H1B 109.5 . .
H1A C1 H1B 109.5 . .
C2 C1 H1C 109.5 . .
H1A C1 H1C 109.5 . .
H1B C1 H1C 109.5 . .
N1 C2 N2 111.2(10) . .
N1 C2 C1 125.3(10) . .
N2 C2 C1 123.5(10) . .
C4 C3 N1 107.6(9) . .
C4 C3 H3 126.2 . .
N1 C3 H3 126.2 . .
C3 C4 N2 107.3(10) . .
C3 C4 H4 126.3 . .
N2 C4 H4 126.3 . .
N2 C5 C6 107.3(10) . .
N2 C5 H5A 110.2 . .
C6 C5 H5A 110.2 . .
N2 C5 H5B 110.2 . .
C6 C5 H5B 110.2 . .
H5A C5 H5B 108.5 . .
C5 C6 C7 107.0(9) . .
C5 C6 H6A 110.3 . .
C7 C6 H6A 110.3 . .
C5 C6 H6B 110.3 . .
C7 C6 H6B 110.3 . .
H6A C6 H6B 108.6 . .
C8 C7 C6 115.2(9) . .
C8 C7 H7A 108.5 . .
C6 C7 H7A 108.5 . .
C8 C7 H7B 108.5 . .
C6 C7 H7B 108.5 . .
H7A C7 H7B 107.5 . .
N4 C8 C7 112.4(8) . .
N4 C8 H8A 109.1 . .
C7 C8 H8A 109.1 . .
N4 C8 H8B 109.1 . .
C7 C8 H8B 109.1 . .
H8A C8 H8B 107.9 . .
C10 C9 N4 109.3(10) . .
C10 C9 H9 125.3 . .
N4 C9 H9 125.3 . .
C9 C10 N3 109.2(10) . .
C9 C10 H10 125.4 . .
N3 C10 H10 125.4 . .
N3 C11 N4 110.5(9) . .
N3 C11 C12 123.5(10) . .
N4 C11 C12 125.5(10) . .
C11 C12 H12A 109.5 . .
C11 C12 H12B 109.5 . .
H12A C12 H12B 109.5 . .
C11 C12 H12C 109.5 . .
H12A C12 H12C 109.5 . .
H12B C12 H12C 109.5 . .
O2 C13 O1 124.3(9) . .
O2 C13 C14 119.2(9) . .
O1 C13 C14 116.5(8) . .
C19 C14 C15 116.0(9) . .
C19 C14 C13 121.6(9) . .
C15 C14 C13 122.3(9) . .
F1 C15 C16 120.0(9) . .
F1 C15 C14 118.3(8) . .
C16 C15 C14 121.6(10) . .
C15 C16 F2 118.0(9) . .
C15 C16 C17 122.9(10) . .
F2 C16 C17 119.1(8) . .
C18 C17 C16 115.7(9) . .
C18 C17 C20 122.4(9) . 4_665
C16 C17 C20 121.8(9) . 4_665
C17 C18 F3 120.7(8) . .
C17 C18 C19 123.5(9) . .
F3 C18 C19 115.7(8) . .
F4 C19 C14 120.0(8) . .
F4 C19 C18 119.8(9) . .
C14 C19 C18 120.2(9) . .
O3 C20 O4 126.3(10) . .
O3 C20 C17 117.6(10) . 4_566
O4 C20 C17 116.2(10) . 4_566
O5 C21 H21A 109.5 . .
O5 C21 H21B 109.5 . .
H21A C21 H21B 109.5 . .
O5 C21 H21C 109.5 . .
H21A C21 H21C 109.5 . .
H21B C21 H21C 109.5 . .

loop_
_geom_bond_atom_site_label_1
_geom_bond_atom_site_label_2
_geom_bond_distance
_geom_bond_site_symmetry_2
Cd1 N3 2.244(8) .
Cd1 N1 2.269(7) 1_656
Cd1 O5 2.312(7) .
Cd1 O4 2.383(7) .
Cd1 O2 2.468(6) .
Cd1 O3 2.545(7) .
Cd1 O1 2.545(6) .
N1 C2 1.315(12) .
N1 C3 1.413(12) .
N1 Cd1 2.269(7) 1_454
N2 C2 1.319(13) .
N2 C4 1.400(14) .
N2 C5 1.502(14) .
N3 C11 1.347(13) .
N3 C10 1.406(12) .
N4 C9 1.334(12) .
N4 C11 1.380(13) .
N4 C8 1.422(12) .
O1 C13 1.258(11) .
O2 C13 1.237(11) .
O3 C20 1.224(13) .
O4 C20 1.236(12) .
O5 C21 1.420(12) .
O5 H1W 0.82(2) .
F1 C15 1.353(11) .
F2 C16 1.359(11) .
F3 C18 1.378(11) .
F4 C19 1.339(11) .
C1 C2 1.478(14) .
C1 H1A 0.9600 .
C1 H1B 0.9600 .
C1 H1C 0.9600 .
C3 C4 1.328(14) .
C3 H3 0.9300 .
C4 H4 0.9300 .
C5 C6 1.511(8) .
C5 H5A 0.9700 .
C5 H5B 0.9700 .
C6 C7 1.543(8) .
C6 H6A 0.9700 .
C6 H6B 0.9700 .
C7 C8 1.504(8) .
C7 H7A 0.9700 .
C7 H7B 0.9700 .
C8 H8A 0.9700 .
C8 H8B 0.9700 .
C9 C10 1.333(14) .
C9 H9 0.9300 .
C10 H10 0.9300 .
C11 C12 1.478(14) .
C12 H12A 0.9600 .
C12 H12B 0.9600 .
C12 H12C 0.9600 .
C13 C14 1.510(12) .
C14 C19 1.361(13) .
C14 C15 1.397(13) .
C15 C16 1.358(13) .
C16 C17 1.368(14) .
C17 C18 1.334(13) .
C17 C20 1.533(13) 4_665
C18 C19 1.411(12) .
C20 C17 1.533(13) 4_566
C21 H21A 0.9600 .
C21 H21B 0.9600 .
C21 H21C 0.9600 .

loop_
_geom_torsion_atom_site_label_1
_geom_torsion_atom_site_label_2
_geom_torsion_atom_site_label_3
_geom_torsion_atom_site_label_4
_geom_torsion
_geom_torsion_site_symmetry_1
_geom_torsion_site_symmetry_4
O5 Cd1 N3 C11 -59.2(10) . .
O4 Cd1 N3 C11 166.9(10) . .
O2 Cd1 N3 C11 84.1(10) . .
O3 Cd1 N3 C11 -140.4(10) . .
O1 Cd1 N3 C11 32.1(10) . .
O5 Cd1 N3 C10 138.5(7) . .
O4 Cd1 N3 C10 4.6(7) . .
O2 Cd1 N3 C10 -78.2(7) . .
O3 Cd1 N3 C10 57.3(7) . .
O1 Cd1 N3 C10 -130.2(7) . .
N3 Cd1 O1 C13 80.0(6) . .
N1 Cd1 O1 C13 -98.0(6) 1_656 .
O5 Cd1 O1 C13 170.6(6) . .
O4 Cd1 O1 C13 -12.4(7) . .
O2 Cd1 O1 C13 -2.9(5) . .
N3 Cd1 O2 C13 -91.0(6) . .
N1 Cd1 O2 C13 86.7(6) 1_656 .
O5 Cd1 O2 C13 -7.8(8) . .
O4 Cd1 O2 C13 176.2(6) . .
O3 Cd1 O2 C13 -177.4(6) . .
O1 Cd1 O2 C13 3.0(6) . .
N3 Cd1 O3 C20 -92.7(7) . .
N1 Cd1 O3 C20 86.0(7) 1_656 .
O5 Cd1 O3 C20 177.0(7) . .
O4 Cd1 O3 C20 -1.4(6) . .
O2 Cd1 O3 C20 -9.3(8) . .
N3 Cd1 O4 C20 92.0(6) . .
N1 Cd1 O4 C20 -92.5(6) 1_656 .
O5 Cd1 O4 C20 -0.8(7) . .
O2 Cd1 O4 C20 175.8(6) . .
O3 Cd1 O4 C20 1.4(6) . .
O1 Cd1 O4 C20 -176.7(5) . .
N3 Cd1 O5 C21 -46.7(8) . .
N1 Cd1 O5 C21 137.6(8) 1_656 .
O4 Cd1 O5 C21 46.7(9) . .
O2 Cd1 O5 C21 -127.8(7) . .
O3 Cd1 O5 C21 44.9(7) . .
O1 Cd1 O5 C21 -136.3(7) . .
C3 N1 C2 N2 0.5(13) . .
Cd1 N1 C2 N2 -162.4(8) 1_454 .
C3 N1 C2 C1 -178.9(11) . .
Cd1 N1 C2 C1 18.2(17) 1_454 .
C4 N2 C2 N1 -0.3(15) . .
C5 N2 C2 N1 165.3(11) . .
C4 N2 C2 C1 179.0(11) . .
C5 N2 C2 C1 -15(2) . .
C2 N1 C3 C4 -0.5(12) . .
Cd1 N1 C3 C4 164.6(7) 1_454 .
N1 C3 C4 N2 0.3(13) . .
C2 N2 C4 C3 0.0(15) . .
C5 N2 C4 C3 -166.8(11) . .
C2 N2 C5 C6 106.4(15) . .
C4 N2 C5 C6 -90.0(13) . .
N2 C5 C6 C7 170.8(9) . .
C5 C6 C7 C8 -78.6(13) . .
C9 N4 C8 C7 -113.0(11) . .
C11 N4 C8 C7 92.0(12) . .
C6 C7 C8 N4 172.3(10) . .
C11 N4 C9 C10 -9.2(12) . .
C8 N4 C9 C10 -167.9(9) . .
N4 C9 C10 N3 6.3(12) . .
C11 N3 C10 C9 -0.6(11) . .
Cd1 N3 C10 C9 166.3(7) . .
C10 N3 C11 N4 -5.2(11) . .
Cd1 N3 C11 N4 -169.6(6) . .
C10 N3 C11 C12 -177.6(10) . .
Cd1 N3 C11 C12 18.0(16) . .
C9 N4 C11 N3 9.1(12) . .
C8 N4 C11 N3 168.1(8) . .
C9 N4 C11 C12 -178.7(10) . .
C8 N4 C11 C12 -19.6(16) . .
Cd1 O2 C13 O1 -5.7(11) . .
Cd1 O2 C13 C14 173.3(8) . .
Cd1 O1 C13 O2 5.5(11) . .
Cd1 O1 C13 C14 -173.6(8) . .
O2 C13 C14 C19 67.9(14) . .
O1 C13 C14 C19 -113.0(11) . .
O2 C13 C14 C15 -113.3(12) . .
O1 C13 C14 C15 65.8(14) . .
C19 C14 C15 F1 -176.7(9) . .
C13 C14 C15 F1 4.4(15) . .
C19 C14 C15 C16 -0.5(16) . .
C13 C14 C15 C16 -179.4(10) . .
F1 C15 C16 F2 -4.7(16) . .
C14 C15 C16 F2 179.2(10) . .
F1 C15 C16 C17 177.4(10) . .
C14 C15 C16 C17 1.3(17) . .
C15 C16 C17 C18 -0.9(16) . .
F2 C16 C17 C18 -178.7(9) . .
C15 C16 C17 C20 175.6(10) . 4_665
F2 C16 C17 C20 -2.3(16) . 4_665
C16 C17 C18 F3 178.0(9) . .
C20 C17 C18 F3 1.6(16) 4_665 .
C16 C17 C18 C19 -0.3(16) . .
C20 C17 C18 C19 -176.7(10) 4_665 .
C15 C14 C19 F4 -179.9(9) . .
C13 C14 C19 F4 -1.0(15) . .
C15 C14 C19 C18 -0.6(15) . .
C13 C14 C19 C18 178.3(9) . .
C17 C18 C19 F4 -179.7(10) . .
F3 C18 C19 F4 2.0(14) . .
C17 C18 C19 C14 1.0(16) . .
F3 C18 C19 C14 -177.4(9) . .
Cd1 O3 C20 O4 2.7(11) . .
Cd1 O3 C20 C17 -175.9(8) . 4_566
Cd1 O4 C20 O3 -2.9(12) . .
Cd1 O4 C20 C17 175.7(8) . 4_566
